data_2235926
loop_
_publ_author_name
'Jing, Xiang'
'Luo, Ya'

_publ_section_title
;
 Tetraaquabis[5-(pyridin-4-yl)tetrazolido
 <i>N</i>^5^-oxide-\k<i>N</i>^2^]manganese(II)
;
_journal_coeditor_code NC2281
_journal_issue 8
_journal_name_full 'Acta Crystallographica Section E'
_journal_page_first m1130
_journal_paper_doi 10.1107/S1600536812032618
_journal_volume 68
_journal_year 2012
_chemical_formula_iupac '[Mn (C6 H4 N5 O)2 (H2 O)4]'
_chemical_formula_moiety 'C12 H16 Mn N10 O6'
_chemical_formula_sum 'C12 H16 Mn N10 O6'
_chemical_formula_weight 451.29
_chemical_name_systematic
;
Tetraaquabis[5-(pyridin-4-yl)tetrazolido
<i>N</i>^5^-oxide-\k<i>N</i>^2^]manganese(II)
;
_space_group_IT_number 15
_symmetry_cell_setting monoclinic
_symmetry_space_group_name_Hall '-C 2yc'
_symmetry_space_group_name_H-M 'C 1 2/c 1'
_atom_sites_solution_hydrogens geom
_atom_sites_solution_primary direct
_atom_sites_solution_secondary difmap
_audit_creation_method SHELXL97
_cell_angle_alpha 90.00
_cell_angle_beta 96.515(10)
_cell_angle_gamma 90.00
_cell_formula_units_Z 4
_cell_length_a 21.828(2)
_cell_length_b 7.0620(9)
_cell_length_c 11.3229(13)
_cell_measurement_reflns_used 65
_cell_measurement_temperature 293(2)
_cell_measurement_theta_max 26.0
_cell_measurement_theta_min 2.2
_cell_volume 1734.1(3)
_computing_cell_refinement 'SAINT (Bruker, 2004)'
_computing_data_collection 'APEX2 (Bruker, 2004)'
_computing_data_reduction 'SAINT (Bruker, 2004)'
_computing_molecular_graphics 'SHELXTL (Sheldrick, 2008)'
_computing_publication_material 'SHELXL97 (Sheldrick, 2008)'
_computing_structure_refinement 'SHELXL97 (Sheldrick, 2008)'
_computing_structure_solution 'SHELXS97 (Sheldrick, 2008)'
_diffrn_ambient_temperature 293(2)
_diffrn_measured_fraction_theta_full 0.999
_diffrn_measured_fraction_theta_max 0.999
_diffrn_measurement_device_type 'Bruker APEX area-dectector'
_diffrn_measurement_method '\f and \w'
_diffrn_radiation_monochromator graphite
_diffrn_radiation_source 'fine-focus sealed tube'
_diffrn_radiation_type MoK\a
_diffrn_radiation_wavelength 0.71073
_diffrn_reflns_av_R_equivalents 0.0485
_diffrn_reflns_av_sigmaI/netI 0.0498
_diffrn_reflns_limit_h_max 25
_diffrn_reflns_limit_h_min -24
_diffrn_reflns_limit_k_max 7
_diffrn_reflns_limit_k_min -8
_diffrn_reflns_limit_l_max 13
_diffrn_reflns_limit_l_min -13
_diffrn_reflns_number 5196
_diffrn_reflns_theta_full 25.01
_diffrn_reflns_theta_max 25.01
_diffrn_reflns_theta_min 3.03
_exptl_absorpt_coefficient_mu 0.821
_exptl_absorpt_correction_T_max 0.849
_exptl_absorpt_correction_T_min 0.782
_exptl_absorpt_correction_type multi-scan
_exptl_absorpt_process_details '(SADABS; Sheldrick, 1996)'
_exptl_crystal_colour colourless
_exptl_crystal_density_diffrn 1.729
_exptl_crystal_density_method 'not measured'
_exptl_crystal_description block
_exptl_crystal_F_000 924
_exptl_crystal_size_max 0.32
_exptl_crystal_size_mid 0.25
_exptl_crystal_size_min 0.20
_refine_diff_density_max 0.211
_refine_diff_density_min -0.251
_refine_ls_extinction_method none
_refine_ls_goodness_of_fit_ref 1.046
_refine_ls_hydrogen_treatment mixed
_refine_ls_matrix_type full
_refine_ls_number_parameters 145
_refine_ls_number_reflns 1530
_refine_ls_number_restraints 0
_refine_ls_restrained_S_all 1.046
_refine_ls_R_factor_all 0.0580
_refine_ls_R_factor_gt 0.0366
_refine_ls_shift/su_max 0.000
_refine_ls_shift/su_mean 0.000
_refine_ls_structure_factor_coef Fsqd
_refine_ls_weighting_details 'calc w = 1/[\s^2^(Fo^2^)+(0.0291P)^2^+0.0000P] where P=(Fo^2^+2Fc^2^)/3'
_refine_ls_weighting_scheme calc
_refine_ls_wR_factor_gt 0.0701
_refine_ls_wR_factor_ref 0.0798
_reflns_number_gt 1149
_reflns_number_total 1530
_reflns_threshold_expression I>2\s(I)
_cod_data_source_file nc2281.cif
_cod_data_source_block I
_cod_original_sg_symbol_H-M C2/c
_cod_database_code 2235926
_cod_database_fobs_code 2235926

loop_
_symmetry_equiv_pos_as_xyz
'x, y, z'
'-x, y, -z+1/2'
'x+1/2, y+1/2, z'
'-x+1/2, y+1/2, -z+1/2'
'-x, -y, -z'
'x, -y, z-1/2'
'-x+1/2, -y+1/2, -z'
'x+1/2, -y+1/2, z-1/2'

loop_
_atom_site_type_symbol
_atom_site_label
_atom_site_fract_x
_atom_site_fract_y
_atom_site_fract_z
_atom_site_U_iso_or_equiv
_atom_site_adp_type
_atom_site_calc_flag
_atom_site_refinement_flags
_atom_site_occupancy
_atom_site_symmetry_multiplicity
Mn Mn1 0.5000 0.16002(8) 0.2500 0.0261(2) Uani d S 1 2
N N1 0.35497(9) 0.1653(3) 0.2280(2) 0.0300(6) Uani d . 1 1
N N2 0.40483(10) 0.1527(3) 0.3078(2) 0.0296(5) Uani d . 1 1
N N3 0.38821(10) 0.1262(3) 0.4150(2) 0.0328(6) Uani d . 1 1
N N4 0.32672(10) 0.1218(3) 0.4086(2) 0.0320(6) Uani d . 1 1
O O1 0.47398(9) -0.0641(3) 0.12179(19) 0.0344(5) Uani d . 1 1
O O2 0.52626(10) 0.3978(3) 0.3678(2) 0.0380(6) Uani d . 1 1
O O3 0.06246(8) 0.1620(3) 0.09684(18) 0.0383(5) Uani d . 1 1
C C1 0.30785(11) 0.1464(4) 0.2926(2) 0.0236(6) Uani d . 1 1
C C2 0.24297(11) 0.1479(3) 0.2420(2) 0.0229(6) Uani d . 1 1
C C3 0.19542(12) 0.1790(3) 0.3111(3) 0.0296(6) Uani d . 1 1
H H3 0.2044 0.1985 0.3924 0.036 Uiso calc R 1 1
C C4 0.13523(12) 0.1815(4) 0.2608(3) 0.0311(7) Uani d . 1 1
H H4 0.1037 0.2006 0.3084 0.037 Uiso calc R 1 1
N N5 0.12168(9) 0.1565(3) 0.1437(2) 0.0282(5) Uani d . 1 1
C C6 0.16617(12) 0.1269(4) 0.0737(3) 0.0327(7) Uani d . 1 1
H H6 0.1558 0.1112 -0.0077 0.039 Uiso calc R 1 1
C C7 0.22684(12) 0.1197(4) 0.1205(3) 0.0304(7) Uani d . 1 1
H H7 0.2573 0.0959 0.0713 0.036 Uiso calc R 1 1
H H9 0.5404(16) 0.367(4) 0.440(3) 0.058(5) Uiso d . 1 1
H H11 0.5008(16) -0.137(4) 0.111(3) 0.058(5) Uiso d . 1 1
H H10 0.4956(15) 0.475(4) 0.376(3) 0.058(5) Uiso d . 1 1
H H12 0.4499(16) -0.069(4) 0.061(3) 0.058(5) Uiso d . 1 1

loop_
_atom_site_aniso_label
_atom_site_aniso_U_11
_atom_site_aniso_U_22
_atom_site_aniso_U_33
_atom_site_aniso_U_12
_atom_site_aniso_U_13
_atom_site_aniso_U_23
Mn1 0.0187(3) 0.0362(4) 0.0234(4) 0.000 0.0021(2) 0.000
N1 0.0206(13) 0.0446(14) 0.0245(13) -0.0004(10) 0.0011(10) 0.0032(12)
N2 0.0205(12) 0.0402(13) 0.0275(14) 0.0003(10) 0.0003(10) 0.0011(12)
N3 0.0210(13) 0.0499(15) 0.0274(14) 0.0011(10) 0.0023(11) 0.0025(12)
N4 0.0210(13) 0.0494(15) 0.0258(14) 0.0031(10) 0.0038(10) 0.0009(12)
O1 0.0257(13) 0.0483(13) 0.0278(12) 0.0033(9) -0.0032(9) -0.0070(11)
O2 0.0309(13) 0.0486(14) 0.0334(13) 0.0065(9) -0.0014(10) -0.0086(11)
O3 0.0202(10) 0.0496(12) 0.0429(13) -0.0007(9) -0.0065(9) -0.0007(11)
C1 0.0189(14) 0.0254(14) 0.0267(16) -0.0009(11) 0.0033(12) -0.0010(13)
C2 0.0205(14) 0.0222(14) 0.0257(15) -0.0017(11) 0.0011(12) 0.0036(14)
C3 0.0236(15) 0.0409(16) 0.0245(15) -0.0020(12) 0.0033(12) -0.0017(14)
C4 0.0232(15) 0.0427(18) 0.0286(16) 0.0007(12) 0.0086(12) -0.0010(15)
N5 0.0188(12) 0.0314(12) 0.0339(14) -0.0004(10) 0.0011(10) 0.0002(12)
C6 0.0275(16) 0.0464(18) 0.0235(16) 0.0020(13) -0.0005(13) -0.0061(14)
C7 0.0229(15) 0.0418(17) 0.0268(16) 0.0040(12) 0.0045(13) -0.0013(14)

loop_
_atom_type_symbol
_atom_type_description
_atom_type_scat_dispersion_real
_atom_type_scat_dispersion_imag
_atom_type_scat_source
C C 0.0033 0.0016 'International Tables Vol C Tables 4.2.6.8 and 6.1.1.4'
H H 0.0000 0.0000 'International Tables Vol C Tables 4.2.6.8 and 6.1.1.4'
O O 0.0106 0.0060 'International Tables Vol C Tables 4.2.6.8 and 6.1.1.4'
N N 0.0061 0.0033 'International Tables Vol C Tables 4.2.6.8 and 6.1.1.4'
Mn Mn 0.3368 0.7283 'International Tables Vol C Tables 4.2.6.8 and 6.1.1.4'

loop_
_geom_angle_atom_site_label_1
_geom_angle_atom_site_label_2
_geom_angle_atom_site_label_3
_geom_angle_site_symmetry_1
_geom_angle_site_symmetry_3
_geom_angle
O1 Mn1 O1 . 2_655 86.82(11)
O1 Mn1 O2 . . 175.99(9)
O1 Mn1 O2 2_655 . 96.97(8)
O1 Mn1 O2 . 2_655 96.97(8)
O1 Mn1 O2 2_655 2_655 175.99(9)
O2 Mn1 O2 . 2_655 79.27(12)
O1 Mn1 N2 . 2_655 88.23(8)
O1 Mn1 N2 2_655 2_655 89.86(8)
O2 Mn1 N2 . 2_655 90.47(8)
O2 Mn1 N2 2_655 2_655 91.55(8)
O1 Mn1 N2 . . 89.86(8)
O1 Mn1 N2 2_655 . 88.23(8)
O2 Mn1 N2 . . 91.55(8)
O2 Mn1 N2 2_655 . 90.47(8)
N2 Mn1 N2 2_655 . 177.37(12)
C1 N1 N2 . . 104.0(2)
N3 N2 N1 . . 110.08(19)
N3 N2 Mn1 . . 129.10(16)
N1 N2 Mn1 . . 120.71(17)
N2 N3 N4 . . 109.4(2)
N3 N4 C1 . . 104.2(2)
Mn1 O1 H11 . . 115(3)
Mn1 O1 H12 . . 133(2)
H11 O1 H12 . . 105(4)
Mn1 O2 H9 . . 115(2)
Mn1 O2 H10 . . 113(2)
H9 O2 H10 . . 104(3)
N1 C1 N4 . . 112.3(2)
N1 C1 C2 . . 123.7(2)
N4 C1 C2 . . 124.0(2)
C3 C2 C7 . . 117.2(2)
C3 C2 C1 . . 122.1(2)
C7 C2 C1 . . 120.6(2)
C4 C3 C2 . . 120.8(3)
C4 C3 H3 . . 119.6
C2 C3 H3 . . 119.6
N5 C4 C3 . . 120.2(3)
N5 C4 H4 . . 119.9
C3 C4 H4 . . 119.9
C4 N5 C6 . . 121.0(2)
C4 N5 O3 . . 118.9(2)
C6 N5 O3 . . 120.1(2)
N5 C6 C7 . . 120.7(3)
N5 C6 H6 . . 119.6
C7 C6 H6 . . 119.6
C6 C7 C2 . . 120.1(3)
C6 C7 H7 . . 120.0
C2 C7 H7 . . 120.0

loop_
_geom_bond_atom_site_label_1
_geom_bond_atom_site_label_2
_geom_bond_site_symmetry_2
_geom_bond_distance
Mn1 O1 . 2.179(2)
Mn1 O1 2_655 2.179(2)
Mn1 O2 . 2.180(2)
Mn1 O2 2_655 2.180(2)
Mn1 N2 2_655 2.248(2)
Mn1 N2 . 2.248(2)
N1 C1 . 1.335(3)
N1 N2 . 1.336(3)
N2 N3 . 1.319(3)
N3 N4 . 1.336(3)
N4 C1 . 1.342(3)
O1 H11 . 0.80(3)
O1 H12 . 0.81(3)
O2 H9 . 0.87(3)
O2 H10 . 0.87(3)
O3 N5 . 1.341(3)
C1 C2 . 1.467(3)
C2 C3 . 1.387(4)
C2 C7 . 1.394(4)
C3 C4 . 1.371(4)
C3 H3 . 0.9300
C4 N5 . 1.338(3)
C4 H4 . 0.9300
N5 C6 . 1.338(4)
C6 C7 . 1.371(3)
C6 H6 . 0.9300
C7 H7 . 0.9300

loop_
_geom_hbond_atom_site_label_D
_geom_hbond_atom_site_label_H
_geom_hbond_atom_site_label_A
_geom_hbond_site_symmetry_A
_geom_hbond_distance_DH
_geom_hbond_distance_HA
_geom_hbond_distance_DA
_geom_hbond_angle_DHA
O2 H9 O3 8_556 0.87(3) 1.80(3) 2.658(3) 170(3)
O1 H11 O3 3_545 0.80(3) 1.98(3) 2.770(3) 173(3)
O2 H10 O3 4 0.87(3) 1.88(3) 2.751(3) 172(3)
O1 H12 N3 6 0.81(3) 2.05(3) 2.861(3) 171(3)

loop_
_geom_torsion_atom_site_label_1
_geom_torsion_atom_site_label_2
_geom_torsion_atom_site_label_3
_geom_torsion_atom_site_label_4
_geom_torsion_site_symmetry_1
_geom_torsion
C1 N1 N2 N3 . 0.4(3)
C1 N1 N2 Mn1 . 176.92(17)
O1 Mn1 N2 N3 . 123.9(2)
O1 Mn1 N2 N3 2_655 37.1(2)
O2 Mn1 N2 N3 . -59.8(2)
O2 Mn1 N2 N3 2_655 -139.1(2)
N2 Mn1 N2 N3 2_655 80.5(2)
O1 Mn1 N2 N1 . -51.82(19)
O1 Mn1 N2 N1 2_655 -138.64(19)
O2 Mn1 N2 N1 . 124.43(19)
O2 Mn1 N2 N1 2_655 45.15(19)
N2 Mn1 N2 N1 2_655 -95.22(18)
N1 N2 N3 N4 . -0.4(3)
Mn1 N2 N3 N4 . -176.50(17)
N2 N3 N4 C1 . 0.2(3)
N2 N1 C1 N4 . -0.3(3)
N2 N1 C1 C2 . -178.9(2)
N3 N4 C1 N1 . 0.1(3)
N3 N4 C1 C2 . 178.7(2)
N1 C1 C2 C3 . -162.3(3)
N4 C1 C2 C3 . 19.3(4)
N1 C1 C2 C7 . 17.0(4)
N4 C1 C2 C7 . -161.5(3)
C7 C2 C3 C4 . 0.0(4)
C1 C2 C3 C4 . 179.3(2)
C2 C3 C4 N5 . -1.0(4)
C3 C4 N5 C6 . 0.6(4)
C3 C4 N5 O3 . -179.1(2)
C4 N5 C6 C7 . 0.7(4)
O3 N5 C6 C7 . -179.6(2)
N5 C6 C7 C2 . -1.6(4)
C3 C2 C7 C6 . 1.2(4)
C1 C2 C7 C6 . -178.1(2)
